data_7216514
loop_
_publ_author_name
'Delori, Amit'
'Maclure, Pauline'
'Bhardwaj, Rajni M.'
'Johnston, Andrea'
'Florence, Alastair J.'
'Sutcliffe, Oliver B.'
'Oswald, Iain D. H.'

_publ_section_title
;
 Drug solid solutions -- a method for tuning phase transformations
;
_journal_issue 26
_journal_name_full CrystEngComm
_journal_page_first 5827
_journal_paper_doi 10.1039/c4ce00211c
_journal_volume 16
_journal_year 2014
_chemical_formula_moiety 'C11 H16 N O, Cl'
_chemical_formula_sum 'C11 H16 Cl N O'
_chemical_formula_weight 213.71
_chemical_melting_point 524
_chemical_name_systematic '(+-)-4'-methylmethcathinone Hydrochloride, Mephedrone'
_space_group_IT_number 14
_symmetry_cell_setting monoclinic
_symmetry_space_group_name_Hall '-P 2ybc'
_symmetry_space_group_name_H-M 'P 1 21/c 1'
_atom_sites_solution_hydrogens difmap
_atom_sites_solution_primary direct
_cell_angle_alpha 90
_cell_angle_beta 91.416(2)
_cell_angle_gamma 90
_cell_formula_units_Z 8
_cell_length_a 10.0093(3)
_cell_length_b 22.8207(8)
_cell_length_c 10.4016(4)
_cell_measurement_reflns_used 5197
_cell_measurement_temperature 123
_cell_measurement_theta_max 26
_cell_measurement_theta_min 3
_cell_volume 2375.20(14)
_computing_cell_refinement 'Apex2 (Bruker AXS, 2006)'
_computing_data_collection 'Apex2 (Bruker AXS, 2006)'
_computing_data_reduction 'Apex2 (Bruker AXS, 2006)'
_computing_molecular_graphics 'CAMERON (Watkin et al., 1996)'
_computing_publication_material 'CRYSTALS (Betteridge et al., 2003)'
_computing_structure_refinement 'CRYSTALS (Betteridge et al., 2003)'
_computing_structure_solution 'SIR92 (Altomare et al., 1994)'
_diffrn_ambient_temperature 123
_diffrn_measured_fraction_theta_full 0.997
_diffrn_measured_fraction_theta_max 0.997
_diffrn_measurement_device Area
_diffrn_measurement_device_type 'Bruker Kappa Apex2'
_diffrn_measurement_method '\f & \w scans'
_diffrn_radiation_monochromator graphite
_diffrn_radiation_type 'Mo K\a'
_diffrn_radiation_wavelength 0.71073
_diffrn_reflns_av_R_equivalents 0.046
_diffrn_reflns_limit_h_max 11
_diffrn_reflns_limit_h_min -12
_diffrn_reflns_limit_k_max 27
_diffrn_reflns_limit_k_min -27
_diffrn_reflns_limit_l_max 12
_diffrn_reflns_limit_l_min -12
_diffrn_reflns_number 26575
_diffrn_reflns_theta_full 25.710
_diffrn_reflns_theta_max 25.710
_diffrn_reflns_theta_min 1.785
_diffrn_standards_number 0
_exptl_absorpt_coefficient_mu 0.292
_exptl_absorpt_correction_T_max 0.97
_exptl_absorpt_correction_T_min 0.88
_exptl_absorpt_correction_type multi-scan
_exptl_absorpt_process_details 'SADABS (Siemens, 1996)'
_exptl_crystal_colour colourless
_exptl_crystal_density_diffrn 1.195
_exptl_crystal_density_method 'not measured'
_exptl_crystal_description plate
_exptl_crystal_F_000 912
_exptl_crystal_size_max 0.50
_exptl_crystal_size_mid 0.20
_exptl_crystal_size_min 0.10
_refine_diff_density_max 0.39
_refine_diff_density_min -0.42
_refine_ls_extinction_method None
_refine_ls_goodness_of_fit_ref 1.0990
_refine_ls_hydrogen_treatment constr
_refine_ls_matrix_type full
_refine_ls_number_parameters 253
_refine_ls_number_reflns 4494
_refine_ls_number_restraints 0
_refine_ls_R_factor_all 0.0625
_refine_ls_R_factor_gt 0.0376
_refine_ls_shift/su_max 0.0003626
_refine_ls_shift/su_mean 0.0000215
_refine_ls_structure_factor_coef Fsqd
_refine_ls_weighting_details
;
 Method= Modified Sheldrick 
 w=1/[\s^2^(F^2^) + ( 0.03P)^2^ + 1.67P] 
 ,where P=(max(Fo^2^,0) + 2Fc^2^)/3 
;
_refine_ls_weighting_scheme calc
_refine_ls_wR_factor_all 0.1000
_refine_ls_wR_factor_gt 0.0806
_refine_ls_wR_factor_ref 0.1000
_reflns_limit_h_max 12
_reflns_limit_h_min -12
_reflns_limit_k_max 27
_reflns_limit_k_min 0
_reflns_limit_l_max 12
_reflns_limit_l_min 0
_reflns_number_gt 3110
_reflns_number_total 4513
_reflns_threshold_expression I>2.0\s(I)
_oxford_diffrn_Wilson_B_factor 2.13
_oxford_diffrn_Wilson_scale 100.45
_oxford_refine_ls_r_factor_ref 0.0625
_oxford_refine_ls_scale 0.10300(3)
_oxford_reflns_number_all 4494
_oxford_reflns_threshold_expression_ref I>-10.0\s(I)
_oxford_structure_analysis_title 'mebrII_0m in P2(1)/c'
_cod_data_source_file c4ce00211c2.cif
_cod_data_source_block 1a_II_123K
_cod_depositor_comments
;
The following automatic conversions were performed:

'_chemical_melting_point' value '524 K' was changed to '524' - the
value should be numeric and without a unit
designator.

'_symmetry_cell_setting' value 'Monoclinic' changed to
'monoclinic' according to
/usr/data/users/saulius/crontab/automatic-downloads/rss-feeds/RSC/lib/dictionaries/cif_core.dic
dictionary named 'cif_core.dic' version 2.4.2 from
2011-04-26.

'_atom_sites_solution_primary' value 'Direct' changed to
'direct' according to
/usr/data/users/saulius/crontab/automatic-downloads/rss-feeds/RSC/lib/dictionaries/cif_core.dic
dictionary named 'cif_core.dic' version 2.4.2 from 2011-04-26.

Automatic conversion script
Id: cif_fix_values 2281 2013-09-26 08:29:07Z andrius 

 Adding full bibliography for 7216513--7216526.cif.
;
_cod_original_sg_symbol_H-M 'P 1 21/c 1 '
_cod_database_code 7216514

loop_
_symmetry_equiv_pos_as_xyz
x,y,z
-x,-y,-z
-x,y+1/2,-z+1/2
x,-y+1/2,z+1/2

loop_
_atom_site_label
_atom_site_type_symbol
_atom_site_fract_x
_atom_site_fract_y
_atom_site_fract_z
_atom_site_U_iso_or_equiv
_atom_site_occupancy
_atom_site_adp_type
_atom_site_refinement_flags_posn
C1 C 0.5972(3) -0.07111(11) 0.4210(3) 0.0440 1.0000 Uani .
C2 C 0.6699(2) -0.01713(11) 0.4686(2) 0.0330 1.0000 Uani .
C3 C 0.7291(3) -0.01584(11) 0.5903(3) 0.0374 1.0000 Uani .
C4 C 0.7972(2) 0.03319(10) 0.6345(2) 0.0338 1.0000 Uani .
C5 C 0.8089(2) 0.08238(10) 0.5562(2) 0.0260 1.0000 Uani .
C6 C 0.7481(2) 0.08181(10) 0.4339(2) 0.0283 1.0000 Uani .
C7 C 0.6793(2) 0.03242(10) 0.3917(2) 0.0319 1.0000 Uani .
C8 C 0.8859(2) 0.13375(10) 0.6061(2) 0.0260 1.0000 Uani .
O9 O 0.91099(18) 0.14013(7) 0.72114(15) 0.0394 1.0000 Uani .
C10 C 0.9411(2) 0.17708(9) 0.5105(2) 0.0232 1.0000 Uani .
C11 C 1.0625(2) 0.15049(10) 0.4460(2) 0.0344 1.0000 Uani .
N12 N 0.97835(18) 0.23227(7) 0.57857(17) 0.0233 1.0000 Uani .
C13 C 1.0032(2) 0.28254(10) 0.4915(2) 0.0306 1.0000 Uani .
C14 C 0.0580(3) 0.55896(11) 0.3494(3) 0.0401 1.0000 Uani .
C15 C 0.1481(2) 0.51178(10) 0.4026(2) 0.0305 1.0000 Uani .
C16 C 0.2311(3) 0.52244(11) 0.5089(3) 0.0374 1.0000 Uani .
C17 C 0.3138(3) 0.47950(11) 0.5599(3) 0.0365 1.0000 Uani .
C18 C 0.3162(2) 0.42353(10) 0.5052(2) 0.0278 1.0000 Uani .
C19 C 0.2337(2) 0.41261(10) 0.3978(2) 0.0285 1.0000 Uani .
C20 C 0.1509(2) 0.45621(10) 0.3484(2) 0.0295 1.0000 Uani .
C21 C 0.4027(2) 0.37793(10) 0.5659(2) 0.0310 1.0000 Uani .
O22 O 0.44490(19) 0.38228(8) 0.67629(17) 0.0475 1.0000 Uani .
C23 C 0.4437(2) 0.32578(10) 0.4849(2) 0.0258 1.0000 Uani .
C24 C 0.5564(3) 0.34333(11) 0.3976(2) 0.0377 1.0000 Uani .
N25 N 0.48569(17) 0.27747(8) 0.57217(17) 0.0242 1.0000 Uani .
C26 C 0.5163(2) 0.22137(10) 0.5056(2) 0.0312 1.0000 Uani .
Cl1 Cl 0.75029(5) 0.28623(3) 0.72832(5) 0.0291 1.0000 Uani .
Cl2 Cl 0.24945(5) 0.26456(3) 0.22983(5) 0.0300 1.0000 Uani .
H13 H 0.5230 -0.0602 0.3680 0.0662 1.0000 Uiso R
H11 H 0.6568 -0.0950 0.3737 0.0652 1.0000 Uiso R
H12 H 0.5652 -0.0937 0.4915 0.0663 1.0000 Uiso R
H31 H 0.7211 -0.0483 0.6451 0.0453 1.0000 Uiso R
H41 H 0.8366 0.0331 0.7191 0.0399 1.0000 Uiso R
H61 H 0.7539 0.1150 0.3801 0.0332 1.0000 Uiso R
H71 H 0.6367 0.0333 0.3097 0.0369 1.0000 Uiso R
H101 H 0.8743 0.1875 0.4454 0.0275 1.0000 Uiso R
H113 H 1.0947 0.1764 0.3817 0.0505 1.0000 Uiso R
H111 H 1.1323 0.1450 0.5111 0.0509 1.0000 Uiso R
H112 H 1.0397 0.1136 0.4103 0.0510 1.0000 Uiso R
H131 H 1.0266 0.3157 0.5454 0.0444 1.0000 Uiso R
H133 H 1.0773 0.2739 0.4370 0.0445 1.0000 Uiso R
H132 H 0.9245 0.2899 0.4395 0.0451 1.0000 Uiso R
H142 H 0.0171 0.5463 0.2680 0.0607 1.0000 Uiso R
H141 H 0.1101 0.5940 0.3371 0.0600 1.0000 Uiso R
H143 H -0.0109 0.5680 0.4099 0.0595 1.0000 Uiso R
H161 H 0.2294 0.5599 0.5469 0.0453 1.0000 Uiso R
H171 H 0.3681 0.4873 0.6352 0.0446 1.0000 Uiso R
H191 H 0.2349 0.3751 0.3591 0.0340 1.0000 Uiso R
H201 H 0.0951 0.4472 0.2771 0.0352 1.0000 Uiso R
H231 H 0.3698 0.3120 0.4345 0.0303 1.0000 Uiso R
H242 H 0.5767 0.3116 0.3396 0.0558 1.0000 Uiso R
H241 H 0.6346 0.3514 0.4514 0.0550 1.0000 Uiso R
H243 H 0.5297 0.3773 0.3495 0.0559 1.0000 Uiso R
H262 H 0.5375 0.1919 0.5714 0.0457 1.0000 Uiso R
H263 H 0.5937 0.2264 0.4533 0.0462 1.0000 Uiso R
H261 H 0.4403 0.2099 0.4516 0.0464 1.0000 Uiso R
H121 H 1.0534 0.2255 0.6300 0.0346 1.0000 Uiso R
H122 H 0.9117 0.2437 0.6351 0.0353 1.0000 Uiso R
H251 H 0.5599 0.2887 0.6190 0.0366 1.0000 Uiso R
H252 H 0.4180 0.2690 0.6285 0.0366 1.0000 Uiso R

loop_
_atom_site_aniso_label
_atom_site_aniso_U_11
_atom_site_aniso_U_22
_atom_site_aniso_U_33
_atom_site_aniso_U_23
_atom_site_aniso_U_13
_atom_site_aniso_U_12
C1 0.0387(15) 0.0338(15) 0.0601(18) -0.0152(13) 0.0096(13) -0.0084(12)
C2 0.0286(13) 0.0277(14) 0.0429(15) -0.0074(11) 0.0081(11) -0.0011(10)
C3 0.0416(15) 0.0248(13) 0.0459(16) 0.0070(12) 0.0031(12) -0.0002(11)
C4 0.0383(14) 0.0290(14) 0.0339(14) 0.0055(11) -0.0022(11) -0.0023(11)
C5 0.0266(12) 0.0246(12) 0.0267(12) -0.0002(10) -0.0007(9) -0.0003(9)
C6 0.0296(12) 0.0284(13) 0.0271(12) 0.0005(10) 0.0018(10) -0.0021(10)
C7 0.0315(13) 0.0339(14) 0.0302(13) -0.0069(11) 0.0013(10) -0.0034(10)
C8 0.0287(12) 0.0250(12) 0.0240(13) 0.0032(10) -0.0030(9) 0.0027(9)
O9 0.0614(12) 0.0349(10) 0.0214(9) 0.0045(7) -0.0107(8) -0.0101(8)
C10 0.0260(12) 0.0242(12) 0.0193(11) -0.0023(9) -0.0034(9) 0.0003(9)
C11 0.0341(14) 0.0288(14) 0.0404(15) -0.0115(11) 0.0062(11) -0.0020(10)
N12 0.0251(10) 0.0235(10) 0.0212(9) -0.0002(8) -0.0009(7) 0.0013(8)
C13 0.0369(14) 0.0266(14) 0.0287(13) 0.0033(10) 0.0055(10) -0.0012(10)
C14 0.0457(16) 0.0290(14) 0.0461(16) 0.0067(12) 0.0108(12) 0.0040(11)
C15 0.0304(13) 0.0280(13) 0.0335(14) 0.0060(11) 0.0091(10) -0.0004(10)
C16 0.0445(15) 0.0243(13) 0.0436(16) -0.0061(11) 0.0044(12) 0.0001(11)
C17 0.0393(14) 0.0315(15) 0.0385(15) -0.0090(12) -0.0047(11) -0.0006(11)
C18 0.0279(12) 0.0277(13) 0.0281(13) -0.0023(10) 0.0020(10) -0.0016(10)
C19 0.0349(13) 0.0242(12) 0.0265(12) -0.0045(10) 0.0012(10) -0.0004(10)
C20 0.0298(13) 0.0291(13) 0.0297(13) -0.0001(10) 0.0012(10) 0.0015(10)
C21 0.0347(14) 0.0311(14) 0.0269(13) -0.0057(10) -0.0038(10) -0.0003(10)
O22 0.0605(13) 0.0480(12) 0.0331(10) -0.0144(9) -0.0184(9) 0.0151(9)
C23 0.0247(12) 0.0272(13) 0.0253(12) -0.0011(10) -0.0047(9) -0.0004(9)
C24 0.0455(16) 0.0341(14) 0.0337(14) 0.0079(11) 0.0072(11) 0.0026(12)
N25 0.0196(9) 0.0294(11) 0.0236(10) -0.0010(8) 0.0001(7) -0.0034(8)
C26 0.0393(14) 0.0245(13) 0.0298(13) -0.0021(10) 0.0015(10) 0.0015(10)
Cl1 0.0230(3) 0.0423(3) 0.0218(3) -0.0065(3) -0.0030(2) 0.0017(2)
Cl2 0.0230(3) 0.0444(4) 0.0224(3) -0.0072(3) -0.0025(2) 0.0033(2)

loop_
_atom_type_symbol
_atom_type_scat_dispersion_real
_atom_type_scat_dispersion_imag
_atom_type_scat_Cromer_Mann_a1
_atom_type_scat_Cromer_Mann_b1
_atom_type_scat_Cromer_Mann_a2
_atom_type_scat_Cromer_Mann_b2
_atom_type_scat_Cromer_Mann_a3
_atom_type_scat_Cromer_Mann_b3
_atom_type_scat_Cromer_Mann_a4
_atom_type_scat_Cromer_Mann_b4
_atom_type_scat_Cromer_Mann_c
_atom_type_scat_source
C 0.0033 0.0016 2.3100 20.8439 1.0200 10.2075 1.5886 0.5687 0.8650 51.6512 0.2156 'International Tables Vol C 4.2.6.8 and 6.1.1.4'
H 0.0000 0.0000 0.4930 10.5109 0.3229 26.1257 0.1402 3.1424 0.0408 57.7998 0.0030 'International Tables Vol C 4.2.6.8 and 6.1.1.4'
N 0.0061 0.0033 12.2126 0.0057 3.1322 9.8933 2.0125 28.9975 1.1663 0.5826 -11.5290 'International Tables Vol C 4.2.6.8 and 6.1.1.4'
O 0.0106 0.0060 3.0485 13.2771 2.2868 5.7011 1.5463 0.3239 0.8670 32.9089 0.2508 'International Tables Vol C 4.2.6.8 and 6.1.1.4'
Cl 0.1484 0.1585 11.4604 0.0104 7.1964 1.1662 6.2556 18.5194 1.6455 47.7784 -9.5574 'International Tables Vol C 4.2.6.8 and 6.1.1.4'

loop_
_geom_angle_atom_site_label_1
_geom_angle_atom_site_label_2
_geom_angle_atom_site_label_3
_geom_angle
_geom_angle_publ_flag
C2 C1 H13 110.0 no
C2 C1 H11 109.4 no
H13 C1 H11 109.9 no
C2 C1 H12 110.9 no
H13 C1 H12 108.3 no
H11 C1 H12 108.2 no
C1 C2 C3 120.6(2) yes
C1 C2 C7 121.0(2) yes
C3 C2 C7 118.4(2) yes
C2 C3 C4 121.2(2) yes
C2 C3 H31 119.8 no
C4 C3 H31 119.0 no
C3 C4 C5 120.4(2) yes
C3 C4 H41 119.5 no
C5 C4 H41 120.1 no
C4 C5 C6 118.9(2) yes
C4 C5 C8 118.7(2) yes
C6 C5 C8 122.4(2) yes
C5 C6 C7 119.9(2) yes
C5 C6 H61 120.0 no
C7 C6 H61 120.2 no
C2 C7 C6 121.3(2) yes
C2 C7 H71 120.1 no
C6 C7 H71 118.6 no
C5 C8 O9 121.7(2) yes
C5 C8 C10 118.57(18) yes
O9 C8 C10 119.6(2) yes
C8 C10 C11 109.61(19) yes
C8 C10 N12 109.32(17) yes
C11 C10 N12 110.64(17) yes
C8 C10 H101 111.2 no
C11 C10 H101 109.5 no
N12 C10 H101 106.5 no
C10 C11 H113 110.3 no
C10 C11 H111 108.2 no
H113 C11 H111 108.7 no
C10 C11 H112 109.8 no
H113 C11 H112 111.0 no
H111 C11 H112 108.8 no
C10 N12 C13 114.04(17) yes
C10 N12 H121 109.0 no
C13 N12 H121 109.6 no
C10 N12 H122 111.1 no
C13 N12 H122 107.4 no
H121 N12 H122 105.4 no
N12 C13 H131 107.0 no
N12 C13 H133 110.1 no
H131 C13 H133 108.7 no
N12 C13 H132 109.4 no
H131 C13 H132 111.9 no
H133 C13 H132 109.6 no
C15 C14 H142 110.1 no
C15 C14 H141 108.7 no
H142 C14 H141 110.3 no
C15 C14 H143 110.2 no
H142 C14 H143 109.7 no
H141 C14 H143 107.8 no
C14 C15 C16 120.7(2) yes
C14 C15 C20 121.6(2) yes
C16 C15 C20 117.7(2) yes
C15 C16 C17 121.5(2) yes
C15 C16 H161 118.5 no
C17 C16 H161 120.0 no
C16 C17 C18 120.6(2) yes
C16 C17 H171 120.3 no
C18 C17 H171 119.1 no
C17 C18 C19 118.2(2) yes
C17 C18 C21 118.9(2) yes
C19 C18 C21 122.8(2) yes
C18 C19 C20 120.4(2) yes
C18 C19 H191 119.3 no
C20 C19 H191 120.4 no
C15 C20 C19 121.6(2) yes
C15 C20 H201 120.1 no
C19 C20 H201 118.4 no
C18 C21 O22 121.9(2) yes
C18 C21 C23 118.44(19) yes
O22 C21 C23 119.6(2) yes
C21 C23 C24 109.84(19) yes
C21 C23 N25 108.64(18) yes
C24 C23 N25 111.02(18) yes
C21 C23 H231 110.3 no
C24 C23 H231 109.7 no
N25 C23 H231 107.3 no
C23 C24 H242 110.3 no
C23 C24 H241 107.8 no
H242 C24 H241 108.9 no
C23 C24 H243 108.9 no
H242 C24 H243 109.9 no
H241 C24 H243 111.0 no
C23 N25 C26 114.38(17) yes
C23 N25 H252 109.9 no
C26 N25 H252 106.1 no
C23 N25 H251 109.4 no
C26 N25 H251 108.3 no
H252 N25 H251 108.6 no
N25 C26 H262 107.9 no
N25 C26 H263 109.7 no
H262 C26 H263 108.3 no
N25 C26 H261 109.5 no
H262 C26 H261 111.9 no
H263 C26 H261 109.5 no

loop_
_geom_bond_atom_site_label_1
_geom_bond_atom_site_label_2
_geom_bond_distance
_geom_bond_publ_flag
C1 C2 1.508(3) yes
C1 H13 0.947 no
C1 H11 0.953 no
C1 H12 0.958 no
C2 C3 1.385(4) yes
C2 C7 1.389(3) yes
C3 C4 1.383(3) yes
C3 H31 0.939 no
C4 C5 1.394(3) yes
C4 H41 0.955 no
C5 C6 1.397(3) yes
C5 C8 1.489(3) yes
C6 C7 1.387(3) yes
C6 H61 0.944 no
C7 H71 0.944 no
C8 O9 1.225(3) yes
C8 C10 1.516(3) yes
C10 C11 1.528(3) yes
C10 N12 1.488(3) yes
C10 H101 0.970 no
C11 H113 0.955 no
C11 H111 0.969 no
C11 H112 0.946 no
N12 C13 1.486(3) yes
N12 H121 0.924 no
N12 H122 0.937 no
C13 H131 0.968 no
C13 H133 0.966 no
C13 H132 0.959 no
C14 C15 1.501(3) yes
C14 H142 0.975 no
C14 H141 0.965 no
C14 H143 0.967 no
C15 C16 1.388(3) yes
C15 C20 1.388(3) yes
C16 C17 1.380(3) yes
C16 H161 0.942 no
C17 C18 1.399(3) yes
C17 H171 0.960 no
C18 C19 1.395(3) yes
C18 C21 1.484(3) yes
C19 C20 1.386(3) yes
C19 H191 0.945 no
C20 H201 0.940 no
C21 O22 1.218(3) yes
C21 C23 1.520(3) yes
C23 C24 1.520(3) yes
C23 N25 1.482(3) yes
C23 H231 0.950 no
C24 H242 0.968 no
C24 H241 0.968 no
C24 H243 0.958 no
N25 C26 1.491(3) yes
N25 H251 0.915 no
N25 H252 0.927 no
C26 H262 0.978 no
C26 H263 0.965 no
C26 H261 0.970 no
